data_7110529
loop_
_publ_author_name
'Levason, William'
'Orchard, Simon D.'
'Reid, Gillian'

_publ_section_title
;
 [Ru{MeC(CH2EMe)3}2](CF3SO3)2: the first homoleptic hexaseleno- and
 hexatelluro-ether complexes
;
_journal_issue 12
_journal_name_full 'Chemical Communications'
_journal_page_first 1071
_journal_paper_doi 10.1039/a901930h
_journal_year 1999
_chemical_formula_moiety '[RuSe~6~C~16~H~36~][CF~3~SO~3~]~2~'
_chemical_formula_sum 'C18 H36 F6 O6 Ru S2 Se6'
_chemical_formula_weight 1101.42
_chemical_name_systematic
;
 ?
;
_space_group_IT_number 2
_symmetry_space_group_name_Hall '-P 1'
_symmetry_space_group_name_H-M 'P -1'
_atom_sites_solution_hydrogens geom
_atom_sites_solution_primary direct
_atom_sites_solution_secondary difmap
_audit_creation_method SHELXL-97
_cell_angle_alpha 107.369(9)
_cell_angle_beta 91.648(7)
_cell_angle_gamma 106.530(7)
_cell_formula_units_Z 1
_cell_length_a 8.8436(5)
_cell_length_b 11.6692(15)
_cell_length_c 8.7056(8)
_cell_measurement_reflns_used 25
_cell_measurement_temperature 293(2)
_cell_measurement_theta_max 19.5
_cell_measurement_theta_min 17.6
_cell_volume 815.63(15)
_computing_molecular_graphics ORTEP
_computing_structure_refinement 'SHELXL-97 (Sheldrick, 1997)'
_computing_structure_solution 'SHELXS-97 (Sheldrick, 1990)'
_diffrn_ambient_temperature 293(2)
_diffrn_measured_fraction_theta_full 0.999
_diffrn_measured_fraction_theta_max 0.999
_diffrn_radiation_monochromator graphite
_diffrn_radiation_source 'fine-focus sealed tube'
_diffrn_radiation_type MoK\a
_diffrn_radiation_wavelength 0.71073
_diffrn_reflns_av_R_equivalents 0.0162
_diffrn_reflns_av_sigmaI/netI 0.0272
_diffrn_reflns_limit_h_max 10
_diffrn_reflns_limit_h_min 0
_diffrn_reflns_limit_k_max 13
_diffrn_reflns_limit_k_min -13
_diffrn_reflns_limit_l_max 10
_diffrn_reflns_limit_l_min -10
_diffrn_reflns_number 3079
_diffrn_reflns_theta_full 25.00
_diffrn_reflns_theta_max 25.00
_diffrn_reflns_theta_min 2.42
_diffrn_standards_decay_% 0.9%
_diffrn_standards_interval_count 150
_diffrn_standards_number 3
_exptl_absorpt_coefficient_mu 7.368
_exptl_absorpt_correction_T_max 1.000
_exptl_absorpt_correction_T_min 0.921
_exptl_absorpt_correction_type psi-scans
_exptl_crystal_colour colourless
_exptl_crystal_density_diffrn 2.242
_exptl_crystal_density_meas ?
_exptl_crystal_density_method 'not measured'
_exptl_crystal_description column
_exptl_crystal_F_000 526
_exptl_crystal_size_max 0.55
_exptl_crystal_size_mid 0.15
_exptl_crystal_size_min 0.14
_refine_diff_density_max 1.241
_refine_diff_density_min -0.855
_refine_diff_density_rms 0.131
_refine_ls_extinction_method none
_refine_ls_goodness_of_fit_ref 1.032
_refine_ls_hydrogen_treatment mixed
_refine_ls_matrix_type full
_refine_ls_number_parameters 173
_refine_ls_number_reflns 2875
_refine_ls_number_restraints 0
_refine_ls_restrained_S_all 1.032
_refine_ls_R_factor_all 0.0539
_refine_ls_R_factor_gt 0.0373
_refine_ls_shift/su_max 0.071
_refine_ls_shift/su_mean 0.004
_refine_ls_structure_factor_coef Fsqd
_refine_ls_weighting_details 'w=1/[\s^2^(Fo^2^)+(0.0634P)^2^+2.2211P] where P=(Fo^2^+2Fc^2^)/3'
_refine_ls_weighting_scheme calc
_refine_ls_wR_factor_gt 0.1011
_refine_ls_wR_factor_ref 0.1106
_reflns_number_gt 2263
_reflns_number_total 2875
_reflns_threshold_expression >2sigma(I)
_cod_data_source_file 901930hsup1.cif
_cod_data_source_block shelxl97
_cod_depositor_comments
;
The following automatic conversions were performed:

'_exptl_crystal_density_meas' value 'not measured' was changed to '?'
- the value is perceived as not measured.

Automatic conversion script
Id: cif_fix_values 3008 2015-01-20 13:52:24Z robertas 

The following automatic conversions were performed:

'_refine_ls_weighting_scheme' value 'calc
w=1/[\s^2^(Fo^2^)+(0.0634P)^2^+2.2211P] where P=(Fo^2^+2Fc^2^)/3' was
changed to 'calc'. New tag '_refine_ls_weighting_details' was
created. The value of the new tag was set to
'w=1/[\s^2^(Fo^2^)+(0.0634P)^2^+2.2211P] where P=(Fo^2^+2Fc^2^)/3'.

Automatic conversion script
Id: cif_fix_values 3143 2015-03-26 13:38:13Z robertas 
;
_cod_original_cell_volume 815.62(14)
_cod_database_code 7110529

loop_
_symmetry_equiv_pos_as_xyz
'x, y, z'
'-x, -y, -z'

loop_
_atom_site_label
_atom_site_type_symbol
_atom_site_fract_x
_atom_site_fract_y
_atom_site_fract_z
_atom_site_U_iso_or_equiv
_atom_site_adp_type
_atom_site_occupancy
_atom_site_calc_flag
_atom_site_refinement_flags
Ru1 Ru 0.0000 0.0000 0.5000 0.03238(18) Uani 1 d S
Se1 Se 0.09550(7) 0.19489(6) 0.42426(7) 0.04209(19) Uani 1 d .
Se2 Se 0.03635(8) 0.12823(6) 0.78893(7) 0.0451(2) Uani 1 d .
Se3 Se -0.27277(7) 0.01666(6) 0.48365(8) 0.04126(19) Uani 1 d .
S1 S -0.3575(4) 0.3297(3) 0.1715(3) 0.0920(9) Uani 1 d .
F1 F -0.5583(11) 0.3250(10) -0.0481(10) 0.170(4) Uani 1 d .
F2 F -0.5840(13) 0.4251(13) 0.2004(15) 0.204(5) Uani 1 d .
F3 F -0.6399(15) 0.2276(14) 0.1253(14) 0.300(10) Uani 1 d .
O1 O -0.3535(11) 0.3417(11) 0.3334(10) 0.138(4) Uani 1 d .
O2 O -0.2623(14) 0.4557(11) 0.1551(15) 0.196(6) Uani 1 d .
O3 O -0.3267(19) 0.2351(12) 0.0558(16) 0.210(7) Uani 1 d .
C1 C 0.3064(8) 0.2937(7) 0.5414(11) 0.065(2) Uani 1 d .
H1A H 0.3803 0.2478 0.5062 0.080 Uiso 1 calc .
H1B H 0.3025 0.3093 0.6557 0.080 Uiso 1 calc .
H1C H 0.3400 0.3726 0.5200 0.080 Uiso 1 calc .
C2 C -0.0206(8) 0.3132(6) 0.5289(9) 0.0474(15) Uani 1 d .
H2A H 0.0559 0.3970 0.5666 0.080 Uiso 1 calc .
H2B H -0.0955 0.3129 0.4449 0.080 Uiso 1 calc .
C3 C -0.1111(8) 0.2959(6) 0.6680(9) 0.0487(16) Uani 1 d .
C4 C -0.1584(10) 0.4183(7) 0.7383(10) 0.064(2) Uani 1 d .
H4A H -0.2177 0.4122 0.8277 0.080 Uiso 1 calc .
H4B H -0.2224 0.4286 0.6556 0.080 Uiso 1 calc .
H4C H -0.0641 0.4897 0.7751 0.080 Uiso 1 calc .
C5 C -0.0133(9) 0.2854(6) 0.8069(8) 0.0507(16) Uani 1 d .
H5A H -0.0680 0.3037 0.9020 0.080 Uiso 1 calc .
H5B H 0.0871 0.3524 0.8293 0.080 Uiso 1 calc .
C6 C -0.1424(11) 0.0513(8) 0.8899(10) 0.066(2) Uani 1 d .
H6A H -0.1381 -0.0298 0.8904 0.080 Uiso 1 calc .
H6B H -0.2404 0.0415 0.8295 0.080 Uiso 1 calc .
H6C H -0.1366 0.1045 0.9993 0.080 Uiso 1 calc .
C7 C -0.2699(8) 0.1880(7) 0.6118(8) 0.0479(15) Uani 1 d .
H7A H -0.3380 0.2140 0.5487 0.080 Uiso 1 calc .
H7B H -0.3195 0.1818 0.7081 0.080 Uiso 1 calc .
C8 C -0.3330(9) 0.0245(8) 0.2697(9) 0.0598(19) Uani 1 d .
H8A H -0.3393 -0.0538 0.1883 0.080 Uiso 1 calc .
H8B H -0.2547 0.0923 0.2486 0.080 Uiso 1 calc .
H8C H -0.4346 0.0388 0.2672 0.080 Uiso 1 calc .
C9 C -0.5434(16) 0.3412(12) 0.1102(16) 0.103(3) Uiso 1 d .

loop_
_atom_site_aniso_label
_atom_site_aniso_U_11
_atom_site_aniso_U_22
_atom_site_aniso_U_33
_atom_site_aniso_U_23
_atom_site_aniso_U_13
_atom_site_aniso_U_12
Ru1 0.0243(3) 0.0379(4) 0.0318(3) 0.0058(3) 0.0069(2) 0.0100(3)
Se1 0.0393(3) 0.0430(4) 0.0420(4) 0.0108(3) 0.0134(3) 0.0117(3)
Se2 0.0446(4) 0.0532(4) 0.0340(3) 0.0035(3) 0.0041(3) 0.0207(3)
Se3 0.0263(3) 0.0486(4) 0.0482(4) 0.0129(3) 0.0079(2) 0.0129(3)
S1 0.106(2) 0.127(2) 0.0758(16) 0.0316(15) 0.0256(14) 0.0859(19)
F1 0.140(7) 0.236(10) 0.106(6) 0.075(7) -0.032(5) -0.001(7)
F2 0.169(9) 0.268(13) 0.237(11) 0.068(10) 0.046(8) 0.176(10)
F3 0.223(12) 0.307(16) 0.161(9) 0.023(10) 0.037(8) -0.181(12)
O1 0.124(7) 0.229(11) 0.098(6) 0.064(7) 0.011(5) 0.100(8)
O2 0.155(10) 0.138(8) 0.194(11) 0.025(8) 0.047(8) -0.080(8)
O3 0.337(18) 0.201(11) 0.213(12) 0.105(10) 0.199(13) 0.211(13)
C1 0.034(4) 0.059(4) 0.088(6) 0.012(4) 0.004(4) 0.007(3)
C2 0.040(3) 0.045(4) 0.057(4) 0.010(3) 0.008(3) 0.018(3)
C3 0.047(4) 0.046(4) 0.054(4) 0.008(3) 0.013(3) 0.023(3)
C4 0.069(5) 0.058(4) 0.073(5) 0.012(4) 0.020(4) 0.036(4)
C5 0.056(4) 0.041(3) 0.047(4) 0.001(3) 0.011(3) 0.016(3)
C6 0.086(6) 0.076(5) 0.056(4) 0.028(4) 0.038(4) 0.046(5)
C7 0.036(3) 0.054(4) 0.053(4) 0.009(3) 0.012(3) 0.019(3)
C8 0.054(4) 0.072(5) 0.055(4) 0.019(4) 0.000(3) 0.025(4)

loop_
_atom_type_symbol
_atom_type_description
_atom_type_scat_dispersion_real
_atom_type_scat_dispersion_imag
_atom_type_scat_source
C C 0.0033 0.0016 'International Tables Vol C Tables 4.2.6.8 and 6.1.1.4'
H H 0.0000 0.0000 'International Tables Vol C Tables 4.2.6.8 and 6.1.1.4'
O O 0.0106 0.0060 'International Tables Vol C Tables 4.2.6.8 and 6.1.1.4'
F F 0.0171 0.0103 'International Tables Vol C Tables 4.2.6.8 and 6.1.1.4'
S S 0.1246 0.1234 'International Tables Vol C Tables 4.2.6.8 and 6.1.1.4'
Se Se -0.0929 2.2259 'International Tables Vol C Tables 4.2.6.8 and 6.1.1.4'
Ru Ru -1.2594 0.8363 'International Tables Vol C Tables 4.2.6.8 and 6.1.1.4'

loop_
_geom_angle_atom_site_label_1
_geom_angle_atom_site_label_2
_geom_angle_atom_site_label_3
_geom_angle
_geom_angle_site_symmetry_1
_geom_angle_site_symmetry_3
Se2 Ru1 Se2 180.0 2_556 .
Se2 Ru1 Se3 87.56(2) 2_556 2_556
Se2 Ru1 Se3 92.44(2) . 2_556
Se2 Ru1 Se3 92.44(2) 2_556 .
Se2 Ru1 Se3 87.56(2) . .
Se3 Ru1 Se3 180.0 2_556 .
Se2 Ru1 Se1 89.81(2) 2_556 .
Se2 Ru1 Se1 90.19(2) . .
Se3 Ru1 Se1 90.99(2) 2_556 .
Se3 Ru1 Se1 89.02(2) . .
Se2 Ru1 Se1 90.19(2) 2_556 2_556
Se2 Ru1 Se1 89.82(2) . 2_556
Se3 Ru1 Se1 89.01(2) 2_556 2_556
Se3 Ru1 Se1 90.98(2) . 2_556
Se1 Ru1 Se1 180.0 . 2_556
C1 Se1 C2 98.1(3) . .
C1 Se1 Ru1 109.1(3) . .
C2 Se1 Ru1 109.3(2) . .
C6 Se2 C5 97.8(3) . .
C6 Se2 Ru1 108.1(3) . .
C5 Se2 Ru1 109.2(2) . .
C8 Se3 C7 97.5(3) . .
C8 Se3 Ru1 109.8(2) . .
C7 Se3 Ru1 109.59(19) . .
O3 S1 O1 125.1(7) . .
O3 S1 O2 109.3(8) . .
O1 S1 O2 108.4(7) . .
O3 S1 C9 108.7(9) . .
O1 S1 C9 106.6(6) . .
O2 S1 C9 94.5(7) . .
C3 C2 Se1 120.7(5) . .
C2 C3 C5 114.1(6) . .
C2 C3 C7 112.3(6) . .
C5 C3 C7 112.3(6) . .
C2 C3 C4 105.8(6) . .
C5 C3 C4 106.1(6) . .
C7 C3 C4 105.3(6) . .
C3 C5 Se2 120.7(4) . .
C3 C7 Se3 120.3(4) . .
F2 C9 F1 118.4(13) . .
F2 C9 F3 106.9(14) . .
F1 C9 F3 105.0(11) . .
F2 C9 S1 115.8(11) . .
F1 C9 S1 109.9(10) . .
F3 C9 S1 98.0(11) . .

loop_
_geom_bond_atom_site_label_1
_geom_bond_atom_site_label_2
_geom_bond_distance
_geom_bond_site_symmetry_2
Ru1 Se2 2.4701(7) 2_556
Ru1 Se2 2.4701(7) .
Ru1 Se3 2.4781(6) 2_556
Ru1 Se3 2.4781(6) .
Ru1 Se1 2.4808(7) .
Ru1 Se1 2.4808(7) 2_556
Se1 C1 1.953(7) .
Se1 C2 1.975(6) .
Se2 C6 1.955(8) .
Se2 C5 1.968(7) .
Se3 C8 1.958(7) .
Se3 C7 1.970(7) .
S1 O3 1.353(9) .
S1 O1 1.373(8) .
S1 O2 1.522(10) .
S1 C9 1.767(14) .
F1 C9 1.332(14) .
F2 C9 1.208(15) .
F3 C9 1.403(16) .
C2 C3 1.502(10) .
C3 C5 1.522(10) .
C3 C7 1.544(9) .
C3 C4 1.556(9) .
